data_4075507
loop_
_publ_author_name
'G\"adt, Torben'
'Eichele, Klaus'
'Wesemann, Lars'

_publ_section_title
;
 Bimetallic Zwitterionic Complexes with an Ambident
 Stanna-closo-dodecaborate Ligand:&#x00A0;
 [1-{M(CO)5}-2,7,8-(\m-H)3-{Fe(triphos)}-SnB11H11] (M = Cr, Mo, W)
;
_journal_issue 16
_journal_name_full Organometallics
_journal_page_first 3904
_journal_paper_doi 10.1021/om060328m
_journal_volume 25
_journal_year 2006
_chemical_formula_moiety 'C46 H50 B11 Fe O5 P3 Sn W, 2(C H2 Cl2)'
_chemical_formula_sum 'C48 H54 B11 Cl4 Fe O5 P3 Sn W'
_chemical_formula_weight 1422.92
_chemical_name_systematic
;
 ?
;
_space_group_IT_number 14
_symmetry_cell_setting monoclinic
_symmetry_space_group_name_Hall '-P 2yn'
_symmetry_space_group_name_H-M 'P 1 21/n 1'
_atom_sites_solution_hydrogens geom
_atom_sites_solution_primary direct
_atom_sites_solution_secondary difmap
_audit_creation_method SHELXL
_cell_angle_alpha 90.00
_cell_angle_beta 102.298(4)
_cell_angle_gamma 90.00
_cell_formula_units_Z 4
_cell_length_a 13.7646(6)
_cell_length_b 20.3159(9)
_cell_length_c 21.7745(11)
_cell_measurement_reflns_used 35042
_cell_measurement_temperature 173(2)
_cell_measurement_theta_max 62.71
_cell_measurement_theta_min 6.06
_cell_volume 5949.3(5)
_computing_cell_refinement 'X-AREA (Stoe & Cie, 2004)'
_computing_data_collection 'X-AREA (Stoe & Cie, 2004)'
_computing_data_reduction 'X-AREA (Stoe & Cie, 2004)'
_computing_molecular_graphics 'Ortep-3 for Windows (Farrugia, 1997)'
_computing_publication_material 'SHELXL97 and WinGX (Farrugia, 1999)'
_computing_structure_refinement 'SHELXL-97 (Sheldrick, 1997)'
_computing_structure_solution 'SHELXS-97 (Sheldrick, 1997)'
_diffrn_ambient_temperature 173(2)
_diffrn_measured_fraction_theta_full 0.995
_diffrn_measured_fraction_theta_max 0.907
_diffrn_measurement_device_type 'Stoe IPDS 2T'
_diffrn_measurement_method \w
_diffrn_radiation_monochromator graphite
_diffrn_radiation_source 'fine-focus sealed tube'
_diffrn_radiation_type MoK\a
_diffrn_radiation_wavelength 0.71073
_diffrn_reflns_av_R_equivalents 0.0424
_diffrn_reflns_av_sigmaI/netI 0.0619
_diffrn_reflns_limit_h_max 19
_diffrn_reflns_limit_h_min -18
_diffrn_reflns_limit_k_max 24
_diffrn_reflns_limit_k_min -26
_diffrn_reflns_limit_l_max 30
_diffrn_reflns_limit_l_min -18
_diffrn_reflns_number 34640
_diffrn_reflns_theta_full 26.30
_diffrn_reflns_theta_max 31.19
_diffrn_reflns_theta_min 3.04
_exptl_absorpt_coefficient_mu 2.889
_exptl_absorpt_correction_T_max 0.7140
_exptl_absorpt_correction_T_min 0.4466
_exptl_absorpt_correction_type numerical
_exptl_absorpt_process_details
;
The absorption correction (X-RED; Stoe & Cie, 2004) 
was performed after optimizing the crystal shape 
using X-SHAPE (Stoe & Cie, 2004).
;
_exptl_crystal_colour violet
_exptl_crystal_density_diffrn 1.589
_exptl_crystal_density_method 'not measured'
_exptl_crystal_description Chip
_exptl_crystal_F_000 2800
_exptl_crystal_size_max 0.29
_exptl_crystal_size_mid 0.17
_exptl_crystal_size_min 0.14
_refine_diff_density_max 3.751
_refine_diff_density_min -2.054
_refine_diff_density_rms 0.139
_refine_ls_extinction_method none
_refine_ls_goodness_of_fit_ref 1.052
_refine_ls_hydrogen_treatment mixed
_refine_ls_matrix_type full
_refine_ls_number_parameters 697
_refine_ls_number_reflns 17490
_refine_ls_number_restraints 22
_refine_ls_restrained_S_all 1.053
_refine_ls_R_factor_all 0.0962
_refine_ls_R_factor_gt 0.0605
_refine_ls_shift/su_max 0.002
_refine_ls_shift/su_mean 0.000
_refine_ls_structure_factor_coef Fsqd
_refine_ls_weighting_details 'calc w=1/[\s^2^(Fo^2^)+(0.0410P)^2^+25.7373P] where P=(Fo^2^+2Fc^2^)/3'
_refine_ls_weighting_scheme calc
_refine_ls_wR_factor_gt 0.1148
_refine_ls_wR_factor_ref 0.1278
_reflns_number_gt 12421
_reflns_number_total 17490
_reflns_threshold_expression >2sigma(I)
_cod_data_source_file om060328msi20060418_035617.cif
_cod_data_source_block tg31
_cod_depositor_comments
;
The following automatic conversions were performed:

'_symmetry_cell_setting' value 'Monoclinic' changed to 'monoclinic'
according to /home/saulius/struct/CIF-dictionaries/cif_core.dic
dictionary named 'cif_core.dic' version 2.4.1 from 2010-06-29.

Automatic conversion script
Id: cif_fix_values 1715 2011-07-08 13:25:40Z adriana 
;
_cod_original_sg_symbol_H-M P21/n
_cod_database_code 4075507

loop_
_symmetry_equiv_pos_as_xyz
'x, y, z'
'-x+1/2, y+1/2, -z+1/2'
'-x, -y, -z'
'x-1/2, -y-1/2, z-1/2'

loop_
_atom_site_label
_atom_site_type_symbol
_atom_site_fract_x
_atom_site_fract_y
_atom_site_fract_z
_atom_site_U_iso_or_equiv
_atom_site_adp_type
_atom_site_occupancy
_atom_site_symmetry_multiplicity
_atom_site_calc_flag
_atom_site_refinement_flags
_atom_site_disorder_assembly
_atom_site_disorder_group
C1 C 1.1532(5) 0.9800(4) 0.1784(3) 0.0492(16) Uani 1 1 d . . .
C2 C 1.2838(5) 0.8765(4) 0.2168(4) 0.0524(18) Uani 1 1 d . . .
C3 C 1.1984(6) 0.8017(4) 0.1059(4) 0.059(2) Uani 1 1 d . . .
C4 C 1.0686(6) 0.9149(4) 0.0627(3) 0.0539(18) Uani 1 1 d . . .
C5 C 1.2727(5) 0.9334(3) 0.0936(3) 0.0478(16) Uani 1 1 d . . .
C6 C 0.8542(4) 0.6909(3) 0.4808(2) 0.0277(10) Uani 1 1 d . . .
H6A H 0.8082 0.7095 0.5042 0.033 Uiso 1 1 calc R . .
H6B H 0.8542 0.6436 0.4868 0.033 Uiso 1 1 calc R . .
C7 C 1.0403(4) 0.6787(3) 0.4858(2) 0.0284(11) Uani 1 1 d . . .
H7A H 1.0405 0.6336 0.5006 0.034 Uiso 1 1 calc R . .
H7B H 1.1040 0.6978 0.5050 0.034 Uiso 1 1 calc R . .
C8 C 0.9661(4) 0.7915(2) 0.5007(2) 0.0250(10) Uani 1 1 d . . .
H8A H 1.0285 0.8065 0.5265 0.030 Uiso 1 1 calc R . .
H8B H 0.9131 0.8123 0.5167 0.030 Uiso 1 1 calc R . .
C9 C 0.9588(4) 0.7166(3) 0.5102(2) 0.0270(10) Uani 1 1 d . . .
C10 C 0.9775(4) 0.7039(3) 0.5817(2) 0.0355(13) Uani 1 1 d . . .
H10A H 1.0426 0.7194 0.6013 0.053 Uiso 1 1 calc R . .
H10B H 0.9731 0.6575 0.5892 0.053 Uiso 1 1 calc R . .
H10C H 0.9285 0.7268 0.5989 0.053 Uiso 1 1 calc R . .
C11 C 0.7035(4) 0.7673(3) 0.3932(3) 0.0281(11) Uani 1 1 d . . .
C12 C 0.6368(4) 0.7743(3) 0.3360(3) 0.0386(13) Uani 1 1 d . . .
H12A H 0.6435 0.7478 0.3023 0.046 Uiso 1 1 calc R . .
C13 C 0.5607(5) 0.8198(4) 0.3281(4) 0.0556(19) Uani 1 1 d . . .
H13 H 0.5170 0.8239 0.2894 0.067 Uiso 1 1 calc R . .
C14 C 0.5499(6) 0.8590(4) 0.3774(4) 0.065(2) Uani 1 1 d . . .
H14 H 0.4988 0.8898 0.3721 0.079 Uiso 1 1 calc R . .
C15 C 0.6145(5) 0.8528(4) 0.4348(4) 0.057(2) Uani 1 1 d . . .
H15 H 0.6066 0.8792 0.4682 0.069 Uiso 1 1 calc R . .
C16 C 0.6914(4) 0.8071(3) 0.4430(3) 0.0373(13) Uani 1 1 d . . .
H16 H 0.7349 0.8033 0.4818 0.045 Uiso 1 1 calc R . .
C17 C 0.7315(4) 0.6339(3) 0.3711(3) 0.0290(11) Uani 1 1 d . . .
C18 C 0.7413(4) 0.5957(3) 0.3202(3) 0.0341(12) Uani 1 1 d . . .
H18 H 0.7866 0.6080 0.2961 0.041 Uiso 1 1 calc R . .
C19 C 0.6845(5) 0.5395(3) 0.3046(3) 0.0439(15) Uani 1 1 d . . .
H19 H 0.6917 0.5142 0.2702 0.053 Uiso 1 1 calc R . .
C20 C 0.6172(5) 0.5209(3) 0.3402(4) 0.0513(18) Uani 1 1 d . . .
H20 H 0.5799 0.4827 0.3304 0.062 Uiso 1 1 calc R . .
C21 C 0.6056(6) 0.5587(4) 0.3899(4) 0.062(2) Uani 1 1 d . . .
H21 H 0.5594 0.5465 0.4134 0.075 Uiso 1 1 calc R . .
C22 C 0.6620(5) 0.6150(3) 0.4059(3) 0.0494(17) Uani 1 1 d . . .
H22 H 0.6535 0.6403 0.4399 0.059 Uiso 1 1 calc R . .
C23 C 1.0012(5) 0.5904(3) 0.3771(3) 0.0346(12) Uani 1 1 d . . .
C24 C 1.0220(5) 0.5698(3) 0.3194(3) 0.0422(15) Uani 1 1 d . . .
H24 H 1.0545 0.5981 0.2969 0.051 Uiso 1 1 calc R . .
C25 C 0.9941(6) 0.5077(3) 0.2963(4) 0.057(2) Uani 1 1 d . . .
H25 H 1.0081 0.4944 0.2582 0.069 Uiso 1 1 calc R . .
C26 C 0.9462(6) 0.4653(3) 0.3290(4) 0.062(2) Uani 1 1 d . . .
H26 H 0.9269 0.4238 0.3127 0.074 Uiso 1 1 calc R . .
C27 C 0.9266(6) 0.4843(3) 0.3863(4) 0.0532(18) Uani 1 1 d . . .
H27 H 0.8951 0.4554 0.4088 0.064 Uiso 1 1 calc R . .
C28 C 0.9542(5) 0.5470(3) 0.4103(3) 0.0414(14) Uani 1 1 d . . .
H28 H 0.9410 0.5597 0.4488 0.050 Uiso 1 1 calc R . .
C29 C 1.1609(4) 0.6818(3) 0.3935(3) 0.0325(12) Uani 1 1 d . . .
C30 C 1.1949(4) 0.7208(3) 0.3517(3) 0.0418(14) Uani 1 1 d . B .
H30 H 1.1505 0.7437 0.3209 0.050 Uiso 1 1 calc R A 1
C31A C 1.2976(10) 0.7259(7) 0.3557(7) 0.040(4) Uiso 0.553(15) 1 d PD B 1
H31A H 1.3251 0.7624 0.3399 0.048 Uiso 0.553(15) 1 calc PR B 1
C32A C 1.3575(10) 0.6738(7) 0.3843(6) 0.046(3) Uiso 0.553(15) 1 d PD B 1
H32A H 1.4228 0.6702 0.3793 0.055 Uiso 0.553(15) 1 calc PR B 1
C33A C 1.3199(11) 0.6277(8) 0.4198(7) 0.060(4) Uiso 0.553(15) 1 d PD B 1
H33A H 1.3617 0.5957 0.4416 0.072 Uiso 0.553(15) 1 calc PR B 1
C34A C 1.2214(9) 0.6288(7) 0.4230(6) 0.047(3) Uiso 0.553(15) 1 d P B 1
H34A H 1.1947 0.5958 0.4440 0.056 Uiso 0.553(15) 1 calc PR B 1
C31B C 1.2906(13) 0.7201(10) 0.3388(9) 0.047(5) Uiso 0.447(15) 1 d PD B 2
H31B H 1.3032 0.7297 0.2995 0.057 Uiso 0.447(15) 1 calc PR B 2
C32B C 1.3656(13) 0.7033(10) 0.3912(7) 0.054(4) Uiso 0.447(15) 1 d PD B 2
H32B H 1.4316 0.7141 0.3923 0.064 Uiso 0.447(15) 1 calc PR B 2
C33B C 1.3401(14) 0.6709(9) 0.4409(8) 0.060(5) Uiso 0.447(15) 1 d PD B 2
H33B H 1.3903 0.6541 0.4726 0.072 Uiso 0.447(15) 1 calc PR B 2
C34B C 1.2399(11) 0.6622(8) 0.4452(7) 0.041(4) Uiso 0.447(15) 1 d P B 2
H34B H 1.2249 0.6440 0.4813 0.049 Uiso 0.447(15) 1 calc PR B 2
C35 C 0.8855(4) 0.8971(2) 0.4182(2) 0.0226(9) Uani 1 1 d . . .
C36 C 0.9027(4) 0.9370(3) 0.4714(3) 0.0330(12) Uani 1 1 d . . .
H36 H 0.9509 0.9250 0.5064 0.040 Uiso 1 1 calc R . .
C37 C 0.8488(5) 0.9945(3) 0.4727(3) 0.0405(14) Uani 1 1 d . . .
H37 H 0.8609 1.0204 0.5087 0.049 Uiso 1 1 calc R . .
C38 C 0.7779(5) 1.0136(3) 0.4214(3) 0.0414(14) Uani 1 1 d . . .
H38 H 0.7416 1.0520 0.4227 0.050 Uiso 1 1 calc R . .
C39 C 0.7609(5) 0.9753(3) 0.3676(3) 0.0383(14) Uani 1 1 d . . .
H39 H 0.7141 0.9886 0.3324 0.046 Uiso 1 1 calc R . .
C40 C 0.8132(4) 0.9170(3) 0.3658(2) 0.0294(11) Uani 1 1 d . . .
H40 H 0.8003 0.8911 0.3297 0.035 Uiso 1 1 calc R . .
C41 C 1.0822(3) 0.8562(2) 0.4194(2) 0.0218(9) Uani 1 1 d . . .
C42 C 1.1686(4) 0.8374(3) 0.4620(3) 0.0305(11) Uani 1 1 d . . .
H42 H 1.1644 0.8078 0.4940 0.037 Uiso 1 1 calc R . .
C43 C 1.2608(4) 0.8621(3) 0.4574(3) 0.0386(14) Uani 1 1 d . . .
H43 H 1.3180 0.8489 0.4857 0.046 Uiso 1 1 calc R . .
C44 C 1.2668(5) 0.9064(3) 0.4105(3) 0.0438(15) Uani 1 1 d . . .
H44 H 1.3283 0.9236 0.4075 0.053 Uiso 1 1 calc R . .
C45 C 1.1816(5) 0.9256(3) 0.3674(3) 0.0388(13) Uani 1 1 d . . .
H45 H 1.1865 0.9550 0.3354 0.047 Uiso 1 1 calc R . .
C46 C 1.0902(4) 0.9011(3) 0.3720(2) 0.0292(11) Uani 1 1 d . . .
H46 H 1.0334 0.9145 0.3434 0.035 Uiso 1 1 calc R . .
C47 C 0.1136(19) 0.5915(6) 0.1147(6) 0.211(10) Uani 1 1 d U . .
H47A H 0.1685 0.5949 0.0934 0.253 Uiso 1 1 calc R . .
H47B H 0.0912 0.6356 0.1216 0.253 Uiso 1 1 calc R . .
C48 C 0.4852(10) 0.6318(8) 0.2110(7) 0.137(6) Uani 1 1 d . . .
H48A H 0.4774 0.6034 0.2454 0.165 Uiso 1 1 calc R . .
H48B H 0.5495 0.6530 0.2241 0.165 Uiso 1 1 calc R . .
B2 B 0.9625(4) 0.7832(3) 0.2589(2) 0.0192(10) Uani 1 1 d . B .
B3 B 0.9820(4) 0.7207(3) 0.2014(3) 0.0256(11) Uani 1 1 d . B .
B4 B 0.9156(5) 0.7504(3) 0.1247(3) 0.0314(13) Uani 1 1 d . B .
B5 B 0.8551(5) 0.8316(3) 0.1361(3) 0.0316(13) Uani 1 1 d . B .
B6 B 0.8837(4) 0.8520(3) 0.2197(2) 0.0222(10) Uani 1 1 d . B .
B7 B 0.8349(4) 0.7874(3) 0.2554(3) 0.0214(10) Uani 1 1 d . B .
B8 B 0.8898(4) 0.7126(3) 0.2453(3) 0.0230(11) Uani 1 1 d . B .
B9 B 0.8613(5) 0.6900(3) 0.1657(3) 0.0303(13) Uani 1 1 d . . .
B10 B 0.7876(5) 0.7566(4) 0.1264(3) 0.0337(14) Uani 1 1 d . . .
B11 B 0.7674(4) 0.8173(3) 0.1830(3) 0.0300(13) Uani 1 1 d . . .
B12 B 0.7695(5) 0.7300(3) 0.2003(3) 0.0302(13) Uani 1 1 d . . .
O1 O 1.1418(5) 1.0286(3) 0.2026(3) 0.084(2) Uani 1 1 d . . .
O2 O 1.3439(4) 0.8707(4) 0.2623(3) 0.0828(19) Uani 1 1 d . . .
O3 O 1.2110(5) 0.7493(3) 0.0894(3) 0.082(2) Uani 1 1 d . . .
O4 O 1.0079(5) 0.9295(4) 0.0205(3) 0.092(2) Uani 1 1 d . . .
O5 O 1.3248(4) 0.9569(3) 0.0644(3) 0.0632(15) Uani 1 1 d . . .
Cl1 Cl 0.1494(4) 0.5544(2) 0.1809(2) 0.178(2) Uani 1 1 d U . .
Cl2 Cl 0.0062(3) 0.5418(2) 0.0639(3) 0.181(2) Uani 1 1 d U . .
Cl3 Cl 0.4950(6) 0.5822(3) 0.1518(2) 0.235(4) Uani 1 1 d . . .
Cl4 Cl 0.4051(6) 0.6881(3) 0.2075(3) 0.243(4) Uani 1 1 d . . .
H2 H 1.005(5) 0.781(3) 0.311(3) 0.050 Uiso 1 1 d . . .
H3 H 1.042(5) 0.690(3) 0.210(3) 0.050 Uiso 1 1 d . . .
H4 H 0.936(5) 0.735(3) 0.081(3) 0.050 Uiso 1 1 d . . .
H5 H 0.838(5) 0.869(3) 0.097(3) 0.050 Uiso 1 1 d . . .
H6 H 0.891(5) 0.902(3) 0.242(3) 0.050 Uiso 1 1 d . . .
H7 H 0.814(5) 0.795(3) 0.303(3) 0.050 Uiso 1 1 d . . .
H8 H 0.904(5) 0.679(3) 0.289(3) 0.050 Uiso 1 1 d . . .
H9 H 0.847(5) 0.636(3) 0.149(3) 0.050 Uiso 1 1 d . . .
H10 H 0.731(5) 0.749(3) 0.085(3) 0.050 Uiso 1 1 d . . .
H11 H 0.699(5) 0.848(3) 0.174(3) 0.050 Uiso 1 1 d . . .
H12 H 0.706(5) 0.703(3) 0.209(3) 0.050 Uiso 1 1 d . . .
Fe Fe 0.91776(5) 0.74466(3) 0.34695(3) 0.01786(13) Uani 1 1 d . . .
Sn Sn 1.02683(3) 0.829409(19) 0.180033(16) 0.02718(8) Uani 1 1 d . . .
W W 1.176430(18) 0.892601(12) 0.138097(11) 0.03358(7) Uani 1 1 d . B .
P1 P 0.80488(9) 0.70780(6) 0.39667(6) 0.0227(2) Uani 1 1 d . B .
P2 P 1.03128(10) 0.67634(6) 0.40033(6) 0.0238(2) Uani 1 1 d . B .
P3 P 0.95923(9) 0.82171(6) 0.41985(5) 0.0195(2) Uani 1 1 d . B .

loop_
_atom_site_aniso_label
_atom_site_aniso_U_11
_atom_site_aniso_U_22
_atom_site_aniso_U_33
_atom_site_aniso_U_23
_atom_site_aniso_U_13
_atom_site_aniso_U_12
C1 0.046(4) 0.049(4) 0.051(4) -0.001(3) 0.008(3) 0.005(3)
C2 0.035(3) 0.056(4) 0.065(5) 0.007(4) 0.008(3) 0.007(3)
C3 0.071(5) 0.055(5) 0.065(5) -0.008(4) 0.048(4) -0.009(4)
C4 0.065(5) 0.064(5) 0.035(3) 0.003(3) 0.016(3) -0.020(4)
C5 0.052(4) 0.038(4) 0.059(4) -0.010(3) 0.026(3) -0.006(3)
C6 0.032(3) 0.027(3) 0.024(2) 0.001(2) 0.006(2) -0.005(2)
C7 0.034(3) 0.026(3) 0.024(2) 0.007(2) 0.003(2) 0.001(2)
C8 0.031(2) 0.027(3) 0.016(2) 0.0016(18) 0.0042(18) -0.001(2)
C9 0.034(3) 0.027(3) 0.020(2) 0.0045(19) 0.005(2) 0.001(2)
C10 0.041(3) 0.043(3) 0.023(2) 0.008(2) 0.007(2) 0.004(3)
C11 0.022(2) 0.030(3) 0.035(3) -0.002(2) 0.012(2) -0.001(2)
C12 0.029(3) 0.049(4) 0.039(3) -0.008(3) 0.009(2) 0.007(3)
C13 0.032(3) 0.078(5) 0.054(4) 0.001(4) 0.005(3) 0.017(3)
C14 0.045(4) 0.078(6) 0.076(6) -0.002(5) 0.018(4) 0.030(4)
C15 0.051(4) 0.063(5) 0.065(5) -0.019(4) 0.027(4) 0.013(4)
C16 0.036(3) 0.039(3) 0.038(3) -0.003(3) 0.013(2) 0.007(3)
C17 0.033(3) 0.024(3) 0.032(3) -0.005(2) 0.012(2) -0.008(2)
C18 0.035(3) 0.028(3) 0.041(3) -0.002(2) 0.013(2) -0.008(2)
C19 0.051(4) 0.035(3) 0.049(4) -0.018(3) 0.019(3) -0.017(3)
C20 0.057(4) 0.036(3) 0.068(5) -0.013(3) 0.027(4) -0.024(3)
C21 0.072(5) 0.057(5) 0.070(5) -0.027(4) 0.044(4) -0.042(4)
C22 0.055(4) 0.049(4) 0.053(4) -0.019(3) 0.031(3) -0.028(3)
C23 0.045(3) 0.019(3) 0.037(3) 0.004(2) 0.003(2) 0.005(2)
C24 0.064(4) 0.024(3) 0.038(3) 0.000(2) 0.009(3) 0.007(3)
C25 0.088(6) 0.027(3) 0.055(4) -0.006(3) 0.010(4) 0.005(3)
C26 0.079(5) 0.025(3) 0.076(5) -0.008(3) 0.001(4) 0.003(3)
C27 0.059(4) 0.023(3) 0.077(5) 0.014(3) 0.012(4) 0.002(3)
C28 0.052(4) 0.019(3) 0.054(4) 0.008(3) 0.014(3) 0.002(3)
C29 0.033(3) 0.034(3) 0.030(3) 0.005(2) 0.006(2) 0.008(2)
C30 0.027(3) 0.046(4) 0.053(4) 0.014(3) 0.011(3) 0.010(3)
C35 0.025(2) 0.018(2) 0.024(2) -0.0006(19) 0.0050(18) 0.0027(19)
C36 0.034(3) 0.026(3) 0.035(3) -0.010(2) 0.000(2) 0.005(2)
C37 0.046(3) 0.032(3) 0.039(3) -0.015(3) -0.002(3) 0.014(3)
C38 0.045(3) 0.031(3) 0.047(3) -0.008(3) 0.006(3) 0.013(3)
C39 0.047(3) 0.030(3) 0.035(3) 0.000(2) 0.002(3) 0.018(3)
C40 0.036(3) 0.028(3) 0.023(2) -0.004(2) 0.003(2) 0.008(2)
C41 0.024(2) 0.020(2) 0.020(2) -0.0046(18) 0.0025(17) -0.0016(18)
C42 0.030(3) 0.023(3) 0.034(3) 0.000(2) -0.003(2) 0.000(2)
C43 0.024(3) 0.040(3) 0.047(3) -0.009(3) -0.004(2) -0.002(2)
C44 0.029(3) 0.043(4) 0.062(4) -0.010(3) 0.015(3) -0.010(3)
C45 0.042(3) 0.037(3) 0.039(3) 0.000(3) 0.014(3) -0.014(3)
C46 0.033(3) 0.030(3) 0.023(2) 0.001(2) 0.003(2) -0.003(2)
C47 0.49(3) 0.052(7) 0.081(9) -0.006(6) 0.031(14) -0.027(13)
C48 0.097(9) 0.167(14) 0.134(12) 0.054(11) -0.008(8) -0.002(10)
B2 0.019(2) 0.021(3) 0.016(2) -0.0025(19) 0.0004(18) -0.0027(19)
B3 0.025(3) 0.029(3) 0.023(3) -0.005(2) 0.004(2) 0.004(2)
B4 0.034(3) 0.037(3) 0.020(3) -0.009(2) 0.001(2) 0.002(3)
B5 0.038(3) 0.036(3) 0.018(2) 0.002(2) 0.001(2) 0.006(3)
B6 0.025(3) 0.022(3) 0.017(2) 0.001(2) 0.0004(19) 0.004(2)
B7 0.020(2) 0.022(3) 0.022(2) -0.003(2) 0.0033(19) 0.002(2)
B8 0.028(3) 0.020(3) 0.021(2) -0.005(2) 0.005(2) 0.000(2)
B9 0.033(3) 0.028(3) 0.027(3) -0.010(2) 0.002(2) 0.001(2)
B10 0.032(3) 0.045(4) 0.019(3) -0.007(3) -0.005(2) 0.001(3)
B11 0.026(3) 0.034(3) 0.026(3) -0.002(2) -0.004(2) 0.011(2)
B12 0.029(3) 0.035(3) 0.023(3) -0.007(2) -0.002(2) -0.001(3)
O1 0.093(5) 0.057(4) 0.102(5) -0.028(4) 0.021(4) 0.014(3)
O2 0.053(3) 0.106(5) 0.076(4) 0.018(4) -0.014(3) 0.016(3)
O3 0.122(5) 0.047(3) 0.098(5) -0.023(3) 0.075(4) -0.011(3)
O4 0.083(4) 0.129(6) 0.050(3) 0.036(4) -0.018(3) -0.030(4)
O5 0.065(3) 0.053(3) 0.087(4) -0.010(3) 0.050(3) -0.022(3)
Cl1 0.215(5) 0.183(4) 0.157(4) 0.022(3) 0.084(3) 0.127(4)
Cl2 0.121(3) 0.112(3) 0.320(7) 0.048(4) 0.066(4) 0.021(2)
Cl3 0.450(11) 0.139(4) 0.096(3) -0.035(3) 0.011(4) -0.019(5)
Cl4 0.311(8) 0.240(7) 0.221(6) 0.128(5) 0.152(6) 0.126(6)
Fe 0.0198(3) 0.0157(3) 0.0177(3) -0.0009(2) 0.0030(2) 0.0001(2)
Sn 0.02939(17) 0.03155(19) 0.02184(16) 0.00170(14) 0.00819(13) -0.00117(15)
W 0.03414(12) 0.03484(12) 0.03504(12) -0.00217(10) 0.01468(9) -0.00477(10)
P1 0.0245(6) 0.0199(6) 0.0246(6) -0.0015(5) 0.0071(5) -0.0029(5)
P2 0.0280(6) 0.0180(6) 0.0252(6) 0.0030(5) 0.0053(5) 0.0037(5)
P3 0.0222(5) 0.0175(6) 0.0179(5) -0.0003(4) 0.0024(4) 0.0000(4)

loop_
_atom_type_symbol
_atom_type_description
_atom_type_scat_dispersion_real
_atom_type_scat_dispersion_imag
_atom_type_scat_source
C C 0.0033 0.0016 'International Tables Vol C Tables 4.2.6.8 and 6.1.1.4'
H H 0.0000 0.0000 'International Tables Vol C Tables 4.2.6.8 and 6.1.1.4'
B B 0.0013 0.0007 'International Tables Vol C Tables 4.2.6.8 and 6.1.1.4'
Fe Fe 0.3463 0.8444 'International Tables Vol C Tables 4.2.6.8 and 6.1.1.4'
O O 0.0106 0.0060 'International Tables Vol C Tables 4.2.6.8 and 6.1.1.4'
Sn Sn -0.6537 1.4246 'International Tables Vol C Tables 4.2.6.8 and 6.1.1.4'
W W -0.8490 6.8722 'International Tables Vol C Tables 4.2.6.8 and 6.1.1.4'
P P 0.1023 0.0942 'International Tables Vol C Tables 4.2.6.8 and 6.1.1.4'
Cl Cl 0.1484 0.1585 'International Tables Vol C Tables 4.2.6.8 and 6.1.1.4'

loop_
_geom_angle_atom_site_label_1
_geom_angle_atom_site_label_2
_geom_angle_atom_site_label_3
_geom_angle
O1 C1 W 178.1(7)
O2 C2 W 176.4(7)
O3 C3 W 177.9(7)
O4 C4 W 177.8(8)
O5 C5 W 176.0(7)
C9 C6 P1 117.7(3)
C9 C6 H6A 107.9
P1 C6 H6A 107.9
C9 C6 H6B 107.9
P1 C6 H6B 107.9
H6A C6 H6B 107.2
C9 C7 P2 117.7(3)
C9 C7 H7A 107.9
P2 C7 H7A 107.9
C9 C7 H7B 107.9
P2 C7 H7B 107.9
H7A C7 H7B 107.2
C9 C8 P3 117.7(3)
C9 C8 H8A 107.9
P3 C8 H8A 107.9
C9 C8 H8B 107.9
P3 C8 H8B 107.9
H8A C8 H8B 107.2
C6 C9 C8 111.1(4)
C6 C9 C10 107.7(4)
C8 C9 C10 107.4(4)
C6 C9 C7 111.8(4)
C8 C9 C7 111.9(4)
C10 C9 C7 106.6(4)
C9 C10 H10A 109.5
C9 C10 H10B 109.5
H10A C10 H10B 109.5
C9 C10 H10C 109.5
H10A C10 H10C 109.5
H10B C10 H10C 109.5
C12 C11 C16 118.3(5)
C12 C11 P1 117.1(4)
C16 C11 P1 124.6(4)
C13 C12 C11 121.3(6)
C13 C12 H12A 119.4
C11 C12 H12A 119.4
C14 C13 C12 119.9(7)
C14 C13 H13 120.0
C12 C13 H13 120.0
C13 C14 C15 120.0(7)
C13 C14 H14 120.0
C15 C14 H14 120.0
C14 C15 C16 120.3(7)
C14 C15 H15 119.8
C16 C15 H15 119.8
C15 C16 C11 120.2(6)
C15 C16 H16 119.9
C11 C16 H16 119.9
C18 C17 C22 118.4(5)
C18 C17 P1 124.3(4)
C22 C17 P1 117.3(4)
C17 C18 C19 120.8(5)
C17 C18 H18 119.6
C19 C18 H18 119.6
C20 C19 C18 119.9(6)
C20 C19 H19 120.1
C18 C19 H19 120.1
C21 C20 C19 119.9(6)
C21 C20 H20 120.1
C19 C20 H20 120.1
C20 C21 C22 120.6(6)
C20 C21 H21 119.7
C22 C21 H21 119.7
C21 C22 C17 120.3(6)
C21 C22 H22 119.9
C17 C22 H22 119.9
C28 C23 C24 118.9(6)
C28 C23 P2 124.2(5)
C24 C23 P2 116.7(4)
C25 C24 C23 120.1(7)
C25 C24 H24 120.0
C23 C24 H24 120.0
C26 C25 C24 120.8(7)
C26 C25 H25 119.6
C24 C25 H25 119.6
C25 C26 C27 119.9(7)
C25 C26 H26 120.0
C27 C26 H26 120.0
C26 C27 C28 120.1(7)
C26 C27 H27 120.0
C28 C27 H27 120.0
C23 C28 C27 120.3(7)
C23 C28 H28 119.9
C27 C28 H28 119.9
C30 C29 C34A 119.3(7)
C30 C29 C34B 111.9(8)
C34A C29 C34B 34.1(7)
C30 C29 P2 124.7(4)
C34A C29 P2 113.8(6)
C34B C29 P2 120.4(7)
C29 C30 C31A 119.1(8)
C29 C30 C31B 126.7(9)
C31A C30 C31B 15.5(10)
C29 C30 H30 120.4
C31A C30 H30 120.4
C31B C30 H30 111.2
C30 C31A C32A 117.4(12)
C30 C31A H31A 121.3
C32A C31A H31A 121.3
C33A C32A C31A 120.3(13)
C33A C32A H32A 119.9
C31A C32A H32A 119.9
C34A C33A C32A 120.6(13)
C34A C33A H33A 119.7
C32A C33A H33A 119.7
C33A C34A C29 118.5(12)
C33A C34A H34A 120.8
C29 C34A H34A 120.8
C30 C31B C32B 113.4(17)
C30 C31B H31B 123.3
C32B C31B H31B 123.3
C33B C32B C31B 119.3(17)
C33B C32B H32B 120.4
C31B C32B H32B 120.4
C32B C33B C34B 121.9(16)
C32B C33B H33B 119.1
C34B C33B H33B 119.1
C33B C34B C29 119.8(13)
C33B C34B H34B 120.1
C29 C34B H34B 120.1
C36 C35 C40 118.4(5)
C36 C35 P3 118.3(4)
C40 C35 P3 123.3(4)
C37 C36 C35 120.7(5)
C37 C36 H36 119.7
C35 C36 H36 119.7
C38 C37 C36 120.8(5)
C38 C37 H37 119.6
C36 C37 H37 119.6
C37 C38 C39 119.4(5)
C37 C38 H38 120.3
C39 C38 H38 120.3
C38 C39 C40 120.6(5)
C38 C39 H39 119.7
C40 C39 H39 119.7
C39 C40 C35 120.1(5)
C39 C40 H40 119.9
C35 C40 H40 119.9
C42 C41 C46 118.6(5)
C42 C41 P3 123.2(4)
C46 C41 P3 118.1(4)
C43 C42 C41 120.9(5)
C43 C42 H42 119.5
C41 C42 H42 119.5
C44 C43 C42 119.4(5)
C44 C43 H43 120.3
C42 C43 H43 120.3
C43 C44 C45 120.5(5)
C43 C44 H44 119.8
C45 C44 H44 119.8
C46 C45 C44 120.1(6)
C46 C45 H45 120.0
C44 C45 H45 120.0
C45 C46 C41 120.4(5)
C45 C46 H46 119.8
C41 C46 H46 119.8
Cl1 C47 Cl2 108.6(9)
Cl1 C47 H47A 110.0
Cl2 C47 H47A 110.0
Cl1 C47 H47B 110.0
Cl2 C47 H47B 110.0
H47A C47 H47B 108.4
Cl4 C48 Cl3 124.9(9)
Cl4 C48 H48A 106.1
Cl3 C48 H48A 106.1
Cl4 C48 H48B 106.1
Cl3 C48 H48B 106.1
H48A C48 H48B 106.3
B8 B2 B7 59.7(3)
B8 B2 B3 58.5(3)
B7 B2 B3 107.2(4)
B8 B2 B6 106.5(4)
B7 B2 B6 57.3(3)
B3 B2 B6 111.1(4)
B8 B2 Fe 67.1(3)
B7 B2 Fe 66.6(2)
B3 B2 Fe 116.2(3)
B6 B2 Fe 114.2(3)
B8 B2 Sn 120.7(3)
B7 B2 Sn 119.5(3)
B3 B2 Sn 68.8(3)
B6 B2 Sn 68.2(2)
Fe B2 Sn 171.5(2)
B8 B2 H2 107(3)
B7 B2 H2 110(3)
B3 B2 H2 122(3)
B6 B2 H2 127(3)
Fe B2 H2 49(3)
Sn B2 H2 123(3)
B8 B3 B9 59.4(3)
B8 B3 B4 104.6(4)
B9 B3 B4 58.7(4)
B8 B3 B2 57.7(3)
B9 B3 B2 106.2(4)
B4 B3 B2 106.1(4)
B8 B3 Sn 116.4(3)
B9 B3 Sn 119.8(4)
B4 B3 Sn 67.2(3)
B2 B3 Sn 64.7(2)
B8 B3 H3 120(4)
B9 B3 H3 121(4)
B4 B3 H3 127(4)
B2 B3 H3 122(4)
Sn B3 H3 111(4)
B9 B4 B10 60.8(4)
B9 B4 B3 59.6(3)
B10 B4 B3 108.0(4)
B9 B4 B5 107.0(4)
B10 B4 B5 57.8(4)
B3 B4 B5 108.5(4)
B9 B4 Sn 120.6(3)
B10 B4 Sn 118.6(4)
B3 B4 Sn 67.4(3)
B5 B4 Sn 66.1(3)
B9 B4 H4 117(4)
B10 B4 H4 119(4)
B3 B4 H4 122(4)
B5 B4 H4 124(4)
Sn B4 H4 112(4)
B11 B5 B10 61.4(4)
B11 B5 B6 59.3(3)
B10 B5 B6 108.1(4)
B11 B5 B4 108.0(4)
B10 B5 B4 57.9(4)
B6 B5 B4 108.8(4)
B11 B5 Sn 120.9(3)
B10 B5 Sn 119.2(4)
B6 B5 Sn 67.3(3)
B4 B5 Sn 66.7(3)
B11 B5 H5 120(3)
B10 B5 H5 118(4)
B6 B5 H5 125(4)
B4 B5 H5 121(4)
Sn B5 H5 110(3)
B7 B6 B11 60.2(3)
B7 B6 B5 104.7(4)
B11 B6 B5 58.6(3)
B7 B6 B2 57.9(3)
B11 B6 B2 106.8(4)
B5 B6 B2 105.5(4)
B7 B6 Sn 116.8(3)
B11 B6 Sn 120.1(3)
B5 B6 Sn 67.1(3)
B2 B6 Sn 64.6(2)
B7 B6 H6 120(4)
B11 B6 H6 123(4)
B5 B6 H6 128(3)
B2 B6 H6 120(3)
Sn B6 H6 109(4)
B8 B7 B6 112.7(4)
B8 B7 B2 60.0(3)
B6 B7 B2 64.8(3)
B8 B7 B11 110.5(4)
B6 B7 B11 61.1(3)
B2 B7 B11 113.0(4)
B8 B7 B12 60.6(3)
B6 B7 B12 112.5(4)
B2 B7 B12 111.0(4)
B11 B7 B12 61.7(3)
B8 B7 Fe 67.7(3)
B6 B7 Fe 121.2(3)
B2 B7 Fe 68.0(2)
B11 B7 Fe 177.4(4)
B12 B7 Fe 115.7(3)
B8 B7 H7 116(3)
B6 B7 H7 120(3)
B2 B7 H7 114(3)
B11 B7 H7 125(3)
B12 B7 H7 121(3)
Fe B7 H7 55(3)
B7 B8 B2 60.3(3)
B7 B8 B3 111.9(4)
B2 B8 B3 63.8(3)
B7 B8 B9 110.0(4)
B2 B8 B9 112.5(4)
B3 B8 B9 61.3(3)
B7 B8 B12 60.8(3)
B2 B8 B12 111.5(4)
B3 B8 B12 112.3(4)
B9 B8 B12 61.3(3)
B7 B8 Fe 67.1(2)
B2 B8 Fe 67.9(2)
B3 B8 Fe 121.1(3)
B9 B8 Fe 176.6(4)
B12 B8 Fe 115.3(3)
B7 B8 H8 114(3)
B2 B8 H8 111(3)
B3 B8 H8 120(3)
B9 B8 H8 129(3)
B12 B8 H8 123(3)
Fe B8 H8 53(3)
B8 B9 B4 106.7(4)
B8 B9 B3 59.2(3)
B4 B9 B3 61.7(4)
B8 B9 B10 105.0(4)
B4 B9 B10 59.7(4)
B3 B9 B10 108.8(4)
B8 B9 B12 59.8(3)
B4 B9 B12 108.0(5)
B3 B9 B12 109.3(4)
B10 B9 B12 58.9(4)
B8 B9 H9 123(3)
B4 B9 H9 123(3)
B3 B9 H9 123(3)
B10 B9 H9 121(3)
B12 B9 H9 118(3)
B12 B10 B5 109.0(4)
B12 B10 B4 109.3(4)
B5 B10 B4 64.3(4)
B12 B10 B9 60.6(4)
B5 B10 B9 111.2(4)
B4 B10 B9 59.6(4)
B12 B10 B11 61.0(4)
B5 B10 B11 59.0(4)
B4 B10 B11 111.1(4)
B9 B10 B11 110.1(4)
B12 B10 H10 120(4)
B5 B10 H10 120(4)
B4 B10 H10 122(4)
B9 B10 H10 122(4)
B11 B10 H10 119(4)
B7 B11 B5 106.2(4)
B7 B11 B6 58.7(3)
B5 B11 B6 62.1(3)
B7 B11 B10 104.3(4)
B5 B11 B10 59.6(4)
B6 B11 B10 108.8(4)
B7 B11 B12 59.5(3)
B5 B11 B12 107.4(4)
B6 B11 B12 108.8(4)
B10 B11 B12 58.4(4)
B7 B11 H11 127(4)
B5 B11 H11 118(4)
B6 B11 H11 121(4)
B10 B11 H11 121(4)
B12 B11 H11 124(4)
B10 B12 B8 105.6(4)
B10 B12 B7 105.4(5)
B8 B12 B7 58.5(3)
B10 B12 B9 60.5(4)
B8 B12 B9 58.9(3)
B7 B12 B9 106.3(4)
B10 B12 B11 60.6(4)
B8 B12 B11 106.4(4)
B7 B12 B11 58.8(3)
B9 B12 B11 109.6(5)
B10 B12 H12 126(4)
B8 B12 H12 120(4)
B7 B12 H12 122(4)
B9 B12 H12 121(4)
B11 B12 H12 123(4)
P1 Fe P3 89.38(5)
P1 Fe P2 91.24(5)
P3 Fe P2 91.23(5)
P1 Fe B7 106.77(15)
P3 Fe B7 111.51(14)
P2 Fe B7 150.62(14)
P1 Fe B8 113.07(15)
P3 Fe B8 150.39(15)
P2 Fe B8 106.61(15)
B7 Fe B8 45.2(2)
P1 Fe B2 151.22(13)
P3 Fe B2 106.63(14)
P2 Fe B2 111.65(14)
B7 Fe B2 45.37(19)
B8 Fe B2 45.08(19)
P1 Fe H2 174(2)
P3 Fe H2 86(2)
P2 Fe H2 92(2)
B7 Fe H2 73(2)
B8 Fe H2 71(2)
B2 Fe H2 30(2)
P1 Fe H7 84(2)
P3 Fe H7 92(2)
P2 Fe H7 174(2)
B7 Fe H7 31(2)
B8 Fe H7 73(2)
B2 Fe H7 72(2)
H2 Fe H7 93(3)
P1 Fe H8 96(2)
P3 Fe H8 171(2)
P2 Fe H8 82(2)
B7 Fe H8 73(2)
B8 Fe H8 30(2)
B2 Fe H8 71(2)
H2 Fe H8 89(3)
H7 Fe H8 95(3)
B2 Sn B5 78.3(2)
B2 Sn B6 47.18(19)
B5 Sn B6 45.58(19)
B2 Sn B4 78.0(2)
B5 Sn B4 47.2(2)
B6 Sn B4 79.5(2)
B2 Sn B3 46.56(19)
B5 Sn B3 79.4(2)
B6 Sn B3 80.6(2)
B4 Sn B3 45.5(2)
B2 Sn W 151.35(13)
B5 Sn W 128.02(16)
B6 Sn W 140.85(14)
B4 Sn W 126.77(16)
B3 Sn W 138.43(14)
C5 W C4 87.7(3)
C5 W C3 92.7(3)
C4 W C3 93.5(3)
C5 W C1 91.6(3)
C4 W C1 90.0(3)
C3 W C1 174.5(3)
C5 W C2 92.2(3)
C4 W C2 175.9(3)
C3 W C2 90.5(3)
C1 W C2 86.0(3)
C5 W Sn 170.4(2)
C4 W Sn 84.35(19)
C3 W Sn 82.32(19)
C1 W Sn 93.9(2)
C2 W Sn 96.1(2)
C17 P1 C11 99.4(2)
C17 P1 C6 102.3(2)
C11 P1 C6 106.2(2)
C17 P1 Fe 122.01(18)
C11 P1 Fe 111.44(17)
C6 P1 Fe 113.67(17)
C29 P2 C7 103.0(3)
C29 P2 C23 101.6(3)
C7 P2 C23 105.4(3)
C29 P2 Fe 120.67(18)
C7 P2 Fe 113.65(18)
C23 P2 Fe 110.89(19)
C41 P3 C35 100.9(2)
C41 P3 C8 105.8(2)
C35 P3 C8 102.2(2)
C41 P3 Fe 111.28(15)
C35 P3 Fe 121.28(16)
C8 P3 Fe 113.62(17)

loop_
_geom_bond_atom_site_label_1
_geom_bond_atom_site_label_2
_geom_bond_distance
C1 O1 1.145(8)
C1 W 2.036(7)
C2 O2 1.154(9)
C2 W 2.037(7)
C3 O3 1.150(9)
C3 W 2.020(8)
C4 O4 1.141(9)
C4 W 2.017(8)
C5 O5 1.157(8)
C5 W 1.983(7)
C6 C9 1.537(7)
C6 P1 1.845(5)
C6 H6A 0.9700
C6 H6B 0.9700
C7 C9 1.545(7)
C7 P2 1.839(5)
C7 H7A 0.9700
C7 H7B 0.9700
C8 C9 1.541(7)
C8 P3 1.848(5)
C8 H8A 0.9700
C8 H8B 0.9700
C9 C10 1.543(7)
C10 H10A 0.9600
C10 H10B 0.9600
C10 H10C 0.9600
C11 C12 1.389(8)
C11 C16 1.390(8)
C11 P1 1.836(5)
C12 C13 1.380(9)
C12 H12A 0.9300
C13 C14 1.369(11)
C13 H13 0.9300
C14 C15 1.376(11)
C14 H14 0.9300
C15 C16 1.390(9)
C15 H15 0.9300
C16 H16 0.9300
C17 C18 1.383(8)
C17 C22 1.395(8)
C17 P1 1.829(5)
C18 C19 1.385(8)
C18 H18 0.9300
C19 C20 1.382(9)
C19 H19 0.9300
C20 C21 1.364(10)
C20 H20 0.9300
C21 C22 1.384(9)
C21 H21 0.9300
C22 H22 0.9300
C23 C28 1.384(8)
C23 C24 1.409(8)
C23 P2 1.841(6)
C24 C25 1.383(9)
C24 H24 0.9300
C25 C26 1.372(11)
C25 H25 0.9300
C26 C27 1.387(11)
C26 H26 0.9300
C27 C28 1.399(9)
C27 H27 0.9300
C28 H28 0.9300
C29 C30 1.363(8)
C29 C34A 1.426(14)
C29 C34B 1.444(15)
C29 P2 1.825(6)
C30 C31A 1.403(15)
C30 C31B 1.41(2)
C30 H30 0.9300
C31A C32A 1.403(14)
C31A H31A 0.9300
C32A C33A 1.383(14)
C32A H32A 0.9300
C33A C34A 1.373(18)
C33A H33A 0.9300
C34A H34A 0.9300
C31B C32B 1.409(16)
C31B H31B 0.9300
C32B C33B 1.374(16)
C32B H32B 0.9300
C33B C34B 1.41(2)
C33B H33B 0.9300
C34B H34B 0.9300
C35 C36 1.391(7)
C35 C40 1.405(7)
C35 P3 1.834(5)
C36 C37 1.387(7)
C36 H36 0.9300
C37 C38 1.375(8)
C37 H37 0.9300
C38 C39 1.384(8)
C38 H38 0.9300
C39 C40 1.391(7)
C39 H39 0.9300
C40 H40 0.9300
C41 C42 1.398(7)
C41 C46 1.400(7)
C41 P3 1.834(5)
C42 C43 1.388(8)
C42 H42 0.9300
C43 C44 1.377(9)
C43 H43 0.9300
C44 C45 1.393(9)
C44 H44 0.9300
C45 C46 1.376(8)
C45 H45 0.9300
C46 H46 0.9300
C47 Cl1 1.607(14)
C47 Cl2 1.932(19)
C47 H47A 0.9700
C47 H47B 0.9700
C48 Cl4 1.579(16)
C48 Cl3 1.665(18)
C48 H48A 0.9700
C48 H48B 0.9700
B2 B8 1.738(8)
B2 B7 1.744(7)
B2 B3 1.843(8)
B2 B6 1.863(8)
B2 Fe 2.273(5)
B2 Sn 2.295(5)
B2 H2 1.15(7)
B3 B8 1.752(8)
B3 B9 1.789(9)
B3 B4 1.827(8)
B3 Sn 2.366(6)
B3 H3 1.01(7)
B4 B9 1.774(10)
B4 B10 1.775(9)
B4 B5 1.888(9)
B4 Sn 2.363(6)
B4 H4 1.09(7)
B5 B11 1.763(9)
B5 B10 1.774(10)
B5 B6 1.825(8)
B5 Sn 2.353(6)
B5 H5 1.13(7)
B6 B7 1.733(8)
B6 B11 1.776(8)
B6 Sn 2.358(6)
B6 H6 1.12(7)
B7 B8 1.733(8)
B7 B11 1.760(8)
B7 B12 1.774(8)
B7 Fe 2.249(5)
B7 H7 1.15(7)
B8 B9 1.756(8)
B8 B12 1.771(8)
B8 Fe 2.260(5)
B8 H8 1.15(7)
B9 B10 1.795(9)
B9 B12 1.798(9)
B9 H9 1.15(7)
B10 B12 1.766(9)
B10 B11 1.806(9)
B10 H10 1.06(7)
B11 B12 1.813(9)
B11 H11 1.11(7)
B12 H12 1.08(7)
Fe P1 2.2053(14)
Fe P3 2.2157(13)
Fe P2 2.2238(14)
Fe H2 1.75(7)
Fe H7 1.85(7)
Fe H8 1.81(7)
Sn W 2.7429(4)
